data_7226510
loop_
_publ_author_name
'Mostafa, Mostafa S.'
'Elnagdi, Mohamed H.'
'Al-Mousawi, Saleh'

_publ_section_title
;
 Use of a novel multicomponent reaction under high pressure for the
 efficient construction of the new pyridazino[5,4,3-de][1,6]naphthyridine
 tricyclic system
;
_journal_name_full 'RSC Adv.'
_journal_paper_doi 10.1039/C6RA19535K
_journal_year 2016
_chemical_formula_sum 'C26 H20 N6 O2'
_chemical_formula_weight 448.48
_chemical_name_common Mustafa_091115
_space_group_crystal_system triclinic
_space_group_IT_number 2
_space_group_name_Hall '-P 1'
_space_group_name_H-M_alt 'P -1'
_symmetry_space_group_name_Hall '-P 1'
_symmetry_space_group_name_H-M 'P -1'
_atom_sites_solution_hydrogens geom
_atom_sites_solution_primary direct
_atom_sites_solution_secondary difmap
_audit_update_record
;
2016-07-27 deposited with the CCDC.
2016-09-08 downloaded from the CCDC.
;
_cell_angle_alpha 87.194(6)
_cell_angle_beta 70.275(6)
_cell_angle_gamma 77.739(5)
_cell_formula_units_Z 2
_cell_length_a 8.5999(14)
_cell_length_b 11.7125(15)
_cell_length_c 11.9133(17)
_cell_measurement_temperature 293.(2)
_cell_volume 1103.5(3)
_computing_structure_refinement 'SHELXL-97 (Sheldrick, 2008)'
_computing_structure_solution 'SHELXS-97 (Sheldrick, 2008)'
_diffrn_ambient_temperature 293.(2)
_diffrn_detector_area_resol_mean 10.000
_diffrn_measured_fraction_theta_full 0.996
_diffrn_measured_fraction_theta_max 0.996
_diffrn_measurement_device_type 'Rigaku R-AXIS RAPID'
_diffrn_measurement_method \w
_diffrn_radiation_type 'Mo K\a'
_diffrn_radiation_wavelength 0.71075
_diffrn_reflns_av_R_equivalents 0.0708
_diffrn_reflns_av_sigmaI/netI 0.0976
_diffrn_reflns_limit_h_max 10
_diffrn_reflns_limit_h_min -10
_diffrn_reflns_limit_k_max 13
_diffrn_reflns_limit_k_min -13
_diffrn_reflns_limit_l_max 14
_diffrn_reflns_limit_l_min -14
_diffrn_reflns_number 8725
_diffrn_reflns_theta_full 24.98
_diffrn_reflns_theta_max 24.98
_diffrn_reflns_theta_min 3.42
_exptl_absorpt_coefficient_mu 0.090
_exptl_absorpt_correction_T_max 0.999
_exptl_absorpt_correction_T_min 0.617
_exptl_absorpt_correction_type multi-scan
_exptl_absorpt_process_details 'ABSCOR (Rigaku, 1995)'
_exptl_crystal_colour yellow
_exptl_crystal_density_diffrn 1.350
_exptl_crystal_density_method 'not measured'
_exptl_crystal_description Needle
_exptl_crystal_F_000 468
_exptl_crystal_size_max 0.200
_exptl_crystal_size_mid 0.030
_exptl_crystal_size_min 0.020
_refine_diff_density_max 0.176
_refine_diff_density_min -0.206
_refine_ls_extinction_method none
_refine_ls_goodness_of_fit_ref 0.954
_refine_ls_hydrogen_treatment mixed
_refine_ls_matrix_type full
_refine_ls_number_parameters 336
_refine_ls_number_reflns 3861
_refine_ls_number_restraints 81
_refine_ls_restrained_S_all 0.983
_refine_ls_R_factor_all 0.1544
_refine_ls_R_factor_gt 0.0580
_refine_ls_shift/su_max 0.000
_refine_ls_shift/su_mean 0.000
_refine_ls_structure_factor_coef Fsqd
_refine_ls_weighting_details 'calc w=1/[\s^2^(Fo^2^)+(0.0702P)^2^+0.0000P] where P=(Fo^2^+2Fc^2^)/3'
_refine_ls_weighting_scheme calc
_refine_ls_wR_factor_gt 0.1223
_refine_ls_wR_factor_ref 0.1644
_reflns_number_gt 1660
_reflns_number_total 3861
_reflns_threshold_expression >2sigma(I)
_cod_data_source_file c6ra19535k2.cif
_cod_data_source_block I
_cod_database_code 7226510

loop_
_space_group_symop_operation_xyz
'x, y, z'
'-x, -y, -z'

loop_
_atom_site_type_symbol
_atom_site_label
_atom_site_fract_x
_atom_site_fract_y
_atom_site_fract_z
_atom_site_U_iso_or_equiv
_atom_site_adp_type
_atom_site_calc_flag
_atom_site_refinement_flags
_atom_site_occupancy
_atom_site_disorder_assembly
_atom_site_disorder_group
O O1 0.4202(4) 0.4859(3) 0.2388(3) 0.0963(11) Uani d D 1.0 A .
C C24 0.2967(5) 0.4456(3) 0.2732(4) 0.0711(11) Uani d DU 1.0 . .
O O2A 0.1524(8) 0.4984(6) 0.3561(6) 0.0752(16) Uani d PDU 0.552(7) A 1
C C25A 0.2101(13) 0.5438(8) 0.4630(8) 0.0684(18) Uani d PDU 0.552(7) A 1
H H25A 0.1486 0.5217 0.5425 0.082 Uiso calc PR 0.552(7) A 1
H H25B 0.331 0.5254 0.4476 0.082 Uiso calc PR 0.552(7) A 1
C C26A 0.1422(11) 0.6684(7) 0.4309(7) 0.078(2) Uani d PDU 0.552(7) A 1
H H26A 0.1566 0.7234 0.4819 0.117 Uiso calc PR 0.552(7) A 1
H H26B 0.0244 0.678 0.4416 0.117 Uiso calc PR 0.552(7) A 1
H H26C 0.2032 0.6819 0.3493 0.117 Uiso calc PR 0.552(7) A 1
O O2B 0.1979(9) 0.4506(6) 0.3917(6) 0.0583(15) Uani d PDU 0.448(7) A 2
C C25B 0.1683(16) 0.5963(9) 0.4248(11) 0.079(2) Uani d PDU 0.448(7) A 2
H H25C 0.2325 0.6411 0.3624 0.095 Uiso calc PR 0.448(7) A 2
H H25D 0.0519 0.6365 0.4617 0.095 Uiso calc PR 0.448(7) A 2
C C26B 0.2505(16) 0.5428(11) 0.5040(10) 0.091(3) Uani d PDU 0.448(7) A 2
H H26D 0.2646 0.6019 0.5507 0.136 Uiso calc PR 0.448(7) A 2
H H26E 0.3592 0.4972 0.4594 0.136 Uiso calc PR 0.448(7) A 2
H H26F 0.1837 0.4929 0.5559 0.136 Uiso calc PR 0.448(7) A 2
N N1 0.6292(3) 0.1791(2) -0.1153(2) 0.0458(7) Uani d . 1.0 A .
N N2 0.1494(3) 0.0967(2) 0.0446(2) 0.0443(7) Uani d . 1.0 A .
N N3 0.0907(4) 0.2329(2) 0.1969(3) 0.0507(8) Uani d . 1.0 A .
N N4 0.1257(4) 0.3183(2) 0.2520(3) 0.0579(9) Uani d . 1.0 . .
N N5 0.6194(4) -0.0489(3) -0.3062(3) 0.0694(10) Uani d . 1.0 A .
N N6 0.2124(3) -0.0404(2) -0.1052(2) 0.0540(8) Uani d . 1.0 A .
H H6A 0.1143 -0.0559 -0.07 0.065 Uiso calc R 1.0 . .
H H6B 0.2785 -0.0775 -0.17 0.065 Uiso calc R 1.0 . .
C C1 0.3976(4) 0.3011(3) 0.0944(3) 0.0475(9) Uani d . 1.0 . .
C C2 0.5558(4) 0.3258(3) 0.0409(3) 0.0514(10) Uani d . 1.0 A .
H H2 0.5878 0.3843 0.0728 0.062 Uiso calc R 1.0 . .
C C3 0.6682(4) 0.2624(3) -0.0617(3) 0.0475(9) Uani d . 1.0 . .
C C4 0.4731(4) 0.1552(3) -0.0643(3) 0.0427(9) Uani d . 1.0 . .
C C5 0.4230(4) 0.0671(3) -0.1141(3) 0.0432(9) Uani d . 1.0 A .
C C6 0.2629(4) 0.0424(3) -0.0585(3) 0.0429(9) Uani d . 1.0 . .
C C7 0.1998(4) 0.1772(3) 0.0906(3) 0.0437(8) Uani d . 1.0 . .
C C8 0.2690(5) 0.3526(3) 0.2035(3) 0.0566(10) Uani d . 1.0 A .
C C9 0.3551(4) 0.2133(3) 0.0404(3) 0.0415(8) Uani d . 1.0 A .
C C10 0.8430(4) 0.2827(3) -0.1166(3) 0.0477(9) Uani d . 1.0 A .
C C11 0.8910(5) 0.3800(3) -0.0890(4) 0.0704(12) Uani d . 1.0 . .
H H11 0.8123 0.4353 -0.0338 0.085 Uiso calc R 1.0 A .
C C12 1.0548(5) 0.3966(4) -0.1422(4) 0.0779(13) Uani d . 1.0 A .
H H12 1.0834 0.463 -0.1216 0.094 Uiso calc R 1.0 . .
C C13 1.1757(5) 0.3178(3) -0.2243(4) 0.0598(11) Uani d . 1.0 . .
C C14 1.1271(5) 0.2206(3) -0.2493(4) 0.0734(13) Uani d . 1.0 A .
H H14 1.2064 0.1646 -0.3033 0.088 Uiso calc R 1.0 . .
C C15 0.9649(5) 0.2030(3) -0.1971(4) 0.0681(12) Uani d . 1.0 . .
H H15 0.9375 0.1358 -0.2169 0.082 Uiso calc R 1.0 A .
C C16 1.3533(5) 0.3382(4) -0.2849(4) 0.0826(14) Uani d . 1.0 A .
H H16A 1.3797 0.3868 -0.2341 0.099 Uiso calc R 1.0 . .
H H16B 1.3603 0.3761 -0.3592 0.099 Uiso calc R 1.0 . .
H H16C 1.4323 0.2646 -0.2995 0.099 Uiso calc R 1.0 . .
C C17 0.5341(4) 0.0049(3) -0.2210(3) 0.0495(9) Uani d . 1.0 . .
C C18 -0.0608(4) 0.1955(3) 0.2682(3) 0.0491(9) Uani d . 1.0 . .
C C19 -0.0475(5) 0.0976(4) 0.3348(4) 0.0686(11) Uani d . 1.0 A .
H H19 0.0584 0.0527 0.3283 0.082 Uiso calc R 1.0 . .
C C20 -0.1918(6) 0.0651(4) 0.4121(4) 0.0756(13) Uani d . 1.0 . .
H H20 -0.1829 -0.0009 0.458 0.091 Uiso calc R 1.0 A .
C C21 -0.3490(6) 0.1317(5) 0.4204(4) 0.0759(14) Uani d . 1.0 A .
H H21 -0.4464 0.1113 0.4727 0.091 Uiso calc R 1.0 . .
C C22 -0.3600(5) 0.2268(4) 0.3518(4) 0.0757(13) Uani d . 1.0 . .
H H22 -0.4658 0.2704 0.356 0.091 Uiso calc R 1.0 A .
C C23 -0.2163(5) 0.2600(3) 0.2754(4) 0.0631(11) Uani d . 1.0 A .
H H23 -0.2256 0.3258 0.2293 0.076 Uiso calc R 1.0 . .

loop_
_atom_site_aniso_label
_atom_site_aniso_U_11
_atom_site_aniso_U_22
_atom_site_aniso_U_33
_atom_site_aniso_U_12
_atom_site_aniso_U_13
_atom_site_aniso_U_23
O1 0.069(2) 0.104(2) 0.108(2) -0.0553(19) 0.0098(18) -0.0488(19)
C24 0.059(2) 0.069(2) 0.077(2) -0.028(2) 0.0012(19) -0.030(2)
O2A 0.065(3) 0.071(3) 0.081(3) -0.027(2) 0.000(2) -0.037(2)
C25A 0.065(3) 0.068(3) 0.074(3) -0.026(3) -0.013(3) -0.027(3)
C26A 0.092(5) 0.063(4) 0.075(4) -0.018(4) -0.018(4) -0.025(4)
O2B 0.054(3) 0.061(3) 0.062(3) -0.019(2) -0.014(2) -0.018(3)
C25B 0.073(4) 0.072(4) 0.084(4) -0.026(4) -0.003(3) -0.032(3)
C26B 0.090(6) 0.096(5) 0.088(6) -0.037(5) -0.017(4) -0.034(4)
N1 0.0377(18) 0.0552(17) 0.0461(17) -0.0185(14) -0.0106(14) 0.0001(14)
N2 0.0393(18) 0.0528(16) 0.0414(16) -0.0200(14) -0.0066(14) -0.0080(14)
N3 0.0436(19) 0.0571(17) 0.0499(18) -0.0231(15) -0.0039(15) -0.0143(15)
N4 0.051(2) 0.0548(17) 0.066(2) -0.0248(16) -0.0069(17) -0.0195(16)
N5 0.049(2) 0.091(2) 0.062(2) -0.0245(19) -0.0011(18) -0.020(2)
N6 0.0409(18) 0.0653(18) 0.0540(19) -0.0264(15) -0.0016(15) -0.0179(15)
C1 0.041(2) 0.050(2) 0.051(2) -0.0177(18) -0.0093(19) -0.0043(17)
C2 0.045(2) 0.053(2) 0.059(2) -0.0217(19) -0.012(2) -0.0072(19)
C3 0.042(2) 0.053(2) 0.050(2) -0.0212(18) -0.0117(18) -0.0018(18)
C4 0.037(2) 0.0487(19) 0.043(2) -0.0173(17) -0.0099(18) -0.0005(17)
C5 0.038(2) 0.052(2) 0.040(2) -0.0173(17) -0.0086(17) -0.0047(17)
C6 0.040(2) 0.051(2) 0.041(2) -0.0177(17) -0.0122(18) -0.0016(17)
C7 0.039(2) 0.0473(19) 0.044(2) -0.0153(17) -0.0085(17) -0.0041(17)
C8 0.045(2) 0.060(2) 0.061(3) -0.022(2) -0.004(2) -0.018(2)
C9 0.038(2) 0.0429(18) 0.044(2) -0.0153(17) -0.0096(17) -0.0009(16)
C10 0.043(2) 0.057(2) 0.047(2) -0.0194(18) -0.0148(19) -0.0005(18)
C11 0.054(3) 0.078(3) 0.076(3) -0.037(2) -0.002(2) -0.017(2)
C12 0.064(3) 0.091(3) 0.083(3) -0.049(3) -0.007(3) -0.012(3)
C13 0.038(2) 0.064(2) 0.078(3) -0.020(2) -0.015(2) 0.009(2)
C14 0.043(3) 0.068(3) 0.099(4) -0.015(2) -0.007(2) -0.010(2)
C15 0.046(3) 0.067(2) 0.088(3) -0.025(2) -0.009(2) -0.014(2)
C16 0.052(3) 0.091(3) 0.109(4) -0.037(3) -0.020(3) 0.019(3)
C17 0.036(2) 0.066(2) 0.050(2) -0.0247(19) -0.0093(19) -0.005(2)
C18 0.038(2) 0.061(2) 0.047(2) -0.0241(19) -0.0024(18) -0.0159(19)
C19 0.051(3) 0.083(3) 0.072(3) -0.032(2) -0.009(2) 0.001(2)
C20 0.076(3) 0.093(3) 0.063(3) -0.049(3) -0.012(3) 0.008(2)
C21 0.056(3) 0.107(4) 0.058(3) -0.043(3) 0.009(2) -0.025(3)
C22 0.041(3) 0.090(3) 0.088(3) -0.018(2) -0.005(3) -0.018(3)
C23 0.048(3) 0.067(3) 0.071(3) -0.017(2) -0.013(2) -0.003(2)

loop_
_atom_type_symbol
_atom_type_description
_atom_type_scat_dispersion_real
_atom_type_scat_dispersion_imag
_atom_type_scat_source
C C 0.0033 0.0016 'International Tables Vol C Tables 4.2.6.8 and 6.1.1.4'
H H 0.0000 0.0000 'International Tables Vol C Tables 4.2.6.8 and 6.1.1.4'
N N 0.0061 0.0033 'International Tables Vol C Tables 4.2.6.8 and 6.1.1.4'
O O 0.0106 0.0060 'International Tables Vol C Tables 4.2.6.8 and 6.1.1.4'

loop_
_geom_angle_atom_site_label_1
_geom_angle_atom_site_label_2
_geom_angle_atom_site_label_3
_geom_angle
O1 C24 O2A 123.3(4)
O1 C24 O2B 122.0(4)
O2A C24 O2B 34.2(3)
O1 C24 C8 122.4(4)
O2A C24 C8 111.8(4)
O2B C24 C8 112.5(4)
C24 O2A C25A 105.4(6)
C26A C25A O2A 86.8(6)
C26A C25A H25A 114.2
O2A C25A H25A 114.2
C26A C25A H25B 114.2
O2A C25A H25B 114.2
H25A C25A H25B 111.4
C25A C26A H26A 109.5
C25A C26A H26B 109.5
H26A C26A H26B 109.5
C25A C26A H26C 109.5
H26A C26A H26C 109.5
H26B C26A H26C 109.5
C24 O2B C25B 100.9(6)
C26B C25B O2B 77.9(8)
C26B C25B H25C 115.6
O2B C25B H25C 115.6
C26B C25B H25D 115.6
O2B C25B H25D 115.6
H25C C25B H25D 112.6
C25B C26B H26D 109.5
C25B C26B H26E 109.5
H26D C26B H26E 109.5
C25B C26B H26F 109.5
H26D C26B H26F 109.5
H26E C26B H26F 109.5
C3 N1 C4 117.1(3)
C7 N2 C6 115.7(3)
N4 N3 C7 123.7(3)
N4 N3 C18 112.6(3)
C7 N3 C18 123.2(2)
C8 N4 N3 119.6(3)
C6 N6 H6A 120.0
C6 N6 H6B 120.0
H6A N6 H6B 120.0
C2 C1 C9 117.5(3)
C2 C1 C8 127.6(3)
C9 C1 C8 114.9(3)
C1 C2 C3 119.8(3)
C1 C2 H2 120.1
C3 C2 H2 120.1
N1 C3 C2 123.6(3)
N1 C3 C10 115.8(3)
C2 C3 C10 120.6(3)
N1 C4 C9 122.5(3)
N1 C4 C5 120.6(3)
C9 C4 C5 116.9(3)
C6 C5 C4 119.6(3)
C6 C5 C17 119.9(3)
C4 C5 C17 120.5(3)
N6 C6 N2 115.8(3)
N6 C6 C5 120.4(3)
N2 C6 C5 123.7(3)
N2 C7 N3 117.9(3)
N2 C7 C9 125.9(3)
N3 C7 C9 116.2(3)
N4 C8 C1 123.3(3)
N4 C8 C24 115.2(3)
C1 C8 C24 121.3(3)
C4 C9 C1 119.6(3)
C4 C9 C7 118.2(3)
C1 C9 C7 122.2(3)
C15 C10 C11 117.0(3)
C15 C10 C3 120.5(3)
C11 C10 C3 122.5(3)
C10 C11 C12 121.1(4)
C10 C11 H11 119.5
C12 C11 H11 119.5
C13 C12 C11 121.8(3)
C13 C12 H12 119.1
C11 C12 H12 119.1
C14 C13 C12 116.5(4)
C14 C13 C16 122.0(4)
C12 C13 C16 121.6(3)
C13 C14 C15 122.3(4)
C13 C14 H14 118.8
C15 C14 H14 118.8
C10 C15 C14 121.3(3)
C10 C15 H15 119.4
C14 C15 H15 119.4
C13 C16 H16A 109.5
C13 C16 H16B 109.5
H16A C16 H16B 109.5
C13 C16 H16C 109.5
H16A C16 H16C 109.5
H16B C16 H16C 109.5
N5 C17 C5 177.0(4)
C23 C18 C19 120.0(4)
C23 C18 N3 120.9(4)
C19 C18 N3 118.9(4)
C18 C19 C20 120.2(4)
C18 C19 H19 119.9
C20 C19 H19 119.9
C21 C20 C19 119.5(5)
C21 C20 H20 120.2
C19 C20 H20 120.2
C22 C21 C20 119.6(4)
C22 C21 H21 120.2
C20 C21 H21 120.2
C21 C22 C23 121.0(4)
C21 C22 H22 119.5
C23 C22 H22 119.5
C18 C23 C22 119.7(4)
C18 C23 H23 120.2
C22 C23 H23 120.2

loop_
_geom_bond_atom_site_label_1
_geom_bond_atom_site_label_2
_geom_bond_distance
O1 C24 1.191(4)
C24 O2A 1.343(6)
C24 O2B 1.377(7)
C24 C8 1.506(4)
O2A C25A 1.659(8)
C25A C26A 1.533(13)
C25A H25A 0.97
C25A H25B 0.97
C26A H26A 0.96
C26A H26B 0.96
C26A H26C 0.96
O2B C25B 1.716(10)
C25B C26B 1.409(17)
C25B H25C 0.97
C25B H25D 0.97
C26B H26D 0.96
C26B H26E 0.96
C26B H26F 0.96
N1 C3 1.348(4)
N1 C4 1.357(4)
N2 C7 1.327(3)
N2 C6 1.368(4)
N3 N4 1.358(3)
N3 C7 1.389(4)
N3 C18 1.439(4)
N4 C8 1.312(4)
N5 C17 1.153(4)
N6 C6 1.354(3)
N6 H6A 0.86
N6 H6B 0.86
C1 C2 1.381(5)
C1 C9 1.411(4)
C1 C8 1.448(5)
C2 C3 1.402(5)
C2 H2 0.93
C3 C10 1.489(5)
C4 C9 1.408(4)
C4 C5 1.423(4)
C5 C6 1.397(4)
C5 C17 1.428(5)
C7 C9 1.413(4)
C10 C15 1.372(5)
C10 C11 1.381(4)
C11 C12 1.387(5)
C11 H11 0.93
C12 C13 1.373(5)
C12 H12 0.93
C13 C14 1.371(5)
C13 C16 1.518(5)
C14 C15 1.378(5)
C14 H14 0.93
C15 H15 0.93
C16 H16A 0.96
C16 H16B 0.96
C16 H16C 0.96
C18 C23 1.366(5)
C18 C19 1.369(5)
C19 C20 1.388(6)
C19 H19 0.93
C20 C21 1.384(6)
C20 H20 0.93
C21 C22 1.355(6)
C21 H21 0.93
C22 C23 1.385(6)
C22 H22 0.93
C23 H23 0.93

loop_
_geom_torsion_atom_site_label_1
_geom_torsion_atom_site_label_2
_geom_torsion_atom_site_label_3
_geom_torsion_atom_site_label_4
_geom_torsion
O1 C24 O2A C25A -45.2(9)
O2B C24 O2A C25A 54.1(7)
C8 C24 O2A C25A 152.4(5)
C24 O2A C25A C26A 115.2(7)
O1 C24 O2B C25B 50.2(9)
O2A C24 O2B C25B -53.3(7)
C8 C24 O2B C25B -149.4(6)
C24 O2B C25B C26B -119.6(8)
C7 N3 N4 C8 0.7(5)
C18 N3 N4 C8 172.9(4)
C9 C1 C2 C3 -1.4(5)
C8 C1 C2 C3 176.5(4)
C4 N1 C3 C2 -1.3(5)
C4 N1 C3 C10 177.3(3)
C1 C2 C3 N1 2.2(6)
C1 C2 C3 C10 -176.3(3)
C3 N1 C4 C9 -0.4(5)
C3 N1 C4 C5 -179.0(3)
N1 C4 C5 C6 178.6(3)
C9 C4 C5 C6 -0.1(5)
N1 C4 C5 C17 -2.0(5)
C9 C4 C5 C17 179.3(3)
C7 N2 C6 N6 179.5(3)
C7 N2 C6 C5 0.4(5)
C4 C5 C6 N6 179.4(3)
C17 C5 C6 N6 0.1(5)
C4 C5 C6 N2 -1.5(5)
C17 C5 C6 N2 179.2(3)
C6 N2 C7 N3 -178.5(3)
C6 N2 C7 C9 2.3(5)
N4 N3 C7 N2 -178.7(3)
C18 N3 C7 N2 9.9(5)
N4 N3 C7 C9 0.6(5)
C18 N3 C7 C9 -170.9(3)
N3 N4 C8 C1 -2.2(6)
N3 N4 C8 C24 -178.7(3)
C2 C1 C8 N4 -175.5(4)
C9 C1 C8 N4 2.4(6)
C2 C1 C8 C24 0.7(6)
C9 C1 C8 C24 178.6(3)
O1 C24 C8 N4 -179.0(4)
O2A C24 C8 N4 -16.3(7)
O2B C24 C8 N4 20.7(6)
O1 C24 C8 C1 4.5(7)
O2A C24 C8 C1 167.2(5)
O2B C24 C8 C1 -155.8(5)
N1 C4 C9 C1 1.1(5)
C5 C4 C9 C1 179.7(3)
N1 C4 C9 C7 -176.2(3)
C5 C4 C9 C7 2.4(5)
C2 C1 C9 C4 -0.1(5)
C8 C1 C9 C4 -178.3(3)
C2 C1 C9 C7 177.0(3)
C8 C1 C9 C7 -1.1(5)
N2 C7 C9 C4 -3.8(5)
N3 C7 C9 C4 176.9(3)
N2 C7 C9 C1 179.0(3)
N3 C7 C9 C1 -0.3(5)
N1 C3 C10 C15 -14.9(5)
C2 C3 C10 C15 163.7(4)
N1 C3 C10 C11 165.8(3)
C2 C3 C10 C11 -15.6(6)
C15 C10 C11 C12 1.0(6)
C3 C10 C11 C12 -179.7(4)
C10 C11 C12 C13 0.1(7)
C11 C12 C13 C14 -1.3(7)
C11 C12 C13 C16 178.2(4)
C12 C13 C14 C15 1.3(6)
C16 C13 C14 C15 -178.2(4)
C11 C10 C15 C14 -1.0(6)
C3 C10 C15 C14 179.7(4)
C13 C14 C15 C10 -0.1(7)
C6 C5 C17 N5 -15.(8)
C4 C5 C17 N5 166.(8)
N4 N3 C18 C23 79.0(4)
C7 N3 C18 C23 -108.7(4)
N4 N3 C18 C19 -97.2(4)
C7 N3 C18 C19 75.1(4)
C23 C18 C19 C20 -1.7(5)
N3 C18 C19 C20 174.5(3)
C18 C19 C20 C21 0.7(5)
C19 C20 C21 C22 0.9(5)
C20 C21 C22 C23 -1.5(6)
C19 C18 C23 C22 1.1(5)
N3 C18 C23 C22 -175.1(3)
C21 C22 C23 C18 0.5(6)
